data_2242255
loop_
_publ_author_name
'Wang, Bing'
'Lu, Qing'
'Fang, Qi'
'Zhang, Ting-ting'
'Jin, Ying-ying'

_publ_section_title
;
 6-Chloro-1-phenylindoline-2,3-dione: absolute structure, non-linear
 optical and charge-transport properties
;
_journal_coeditor_code HB7661
_journal_issue 6
_journal_name_full 'Acta Crystallographica Section E'
_journal_page_first 908
_journal_page_last 912
_journal_paper_doi 10.1107/S2056989017007630
_journal_volume 73
_journal_year 2017
_chemical_formula_iupac 'C14 H8 Cl N O2'
_chemical_formula_moiety 'C14 H8 Cl N O2'
_chemical_formula_sum 'C14 H8 Cl N O2'
_chemical_formula_weight 257.66
_chemical_name_systematic
;
6-Chloro-1-phenylindoline-2,3-dione
;
_space_group_IT_number 19
_symmetry_cell_setting orthorhombic
_symmetry_space_group_name_Hall 'P 2ac 2ab'
_symmetry_space_group_name_H-M 'P 21 21 21'
_atom_sites_solution_hydrogens mixed
_atom_sites_solution_primary direct
_atom_sites_solution_secondary difmap
_audit_creation_method SHELXL-97
_cell_angle_alpha 90.00
_cell_angle_beta 90.00
_cell_angle_gamma 90.00
_cell_formula_units_Z 4
_cell_length_a 6.8190(3)
_cell_length_b 7.7062(3)
_cell_length_c 21.7492(9)
_cell_measurement_reflns_used 9992
_cell_measurement_temperature 294(2)
_cell_measurement_theta_max 30.96
_cell_measurement_theta_min 2.80
_cell_volume 1142.89(8)
_computing_cell_refinement
;
SAINT (Bruker, 2005)
;
_computing_data_collection
;
APEX2 (Bruker, 2005)
;
_computing_data_reduction
;
SAINT (Bruker, 2005)
;
_computing_molecular_graphics
;
SHELXTL (Sheldrick, 2008)
;
_computing_publication_material
;
SHELXTL (Sheldrick, 2008)
;
_computing_structure_refinement
;
SHELXL97 (Sheldrick, 2008)
;
_computing_structure_solution
;
SHELXS97 (Sheldrick, 2008)
;
_diffrn_ambient_temperature 294(2)
_diffrn_detector_area_resol_mean 8.3
_diffrn_measured_fraction_theta_full 0.980
_diffrn_measured_fraction_theta_max 0.980
_diffrn_measurement_device_type 'Bruker APEXII CCD'
_diffrn_measurement_method '\w scans'
_diffrn_radiation_monochromator graphite
_diffrn_radiation_source 'fine-focus sealed tube'
_diffrn_radiation_type MoK\a
_diffrn_radiation_wavelength 0.71073
_diffrn_reflns_av_R_equivalents 0.0207
_diffrn_reflns_av_sigmaI/netI 0.0143
_diffrn_reflns_limit_h_max 9
_diffrn_reflns_limit_h_min -9
_diffrn_reflns_limit_k_max 11
_diffrn_reflns_limit_k_min -10
_diffrn_reflns_limit_l_max 28
_diffrn_reflns_limit_l_min -32
_diffrn_reflns_number 21380
_diffrn_reflns_theta_full 31.76
_diffrn_reflns_theta_max 31.76
_diffrn_reflns_theta_min 1.87
_exptl_absorpt_coefficient_mu 0.325
_exptl_absorpt_correction_T_max 0.9426
_exptl_absorpt_correction_T_min 0.8344
_exptl_absorpt_correction_type multi-scan
_exptl_absorpt_process_details
;
(SADABS; Bruker, 2005)
;
_exptl_crystal_colour orange
_exptl_crystal_density_diffrn 1.497
_exptl_crystal_density_method 'not measured'
_exptl_crystal_description bar
_exptl_crystal_F_000 528
_exptl_crystal_size_max 0.58
_exptl_crystal_size_mid 0.24
_exptl_crystal_size_min 0.18
_refine_diff_density_max 0.210
_refine_diff_density_min -0.229
_refine_ls_abs_structure_details
;
Flack (1983), 1583 Friedel pairs
;
_refine_ls_abs_structure_Flack 0.03(5)
_refine_ls_extinction_method none
_refine_ls_goodness_of_fit_ref 1.041
_refine_ls_hydrogen_treatment mixed
_refine_ls_matrix_type full
_refine_ls_number_parameters 191
_refine_ls_number_reflns 3784
_refine_ls_number_restraints 0
_refine_ls_restrained_S_all 1.041
_refine_ls_R_factor_all 0.0348
_refine_ls_R_factor_gt 0.0317
_refine_ls_shift/su_max 0.001
_refine_ls_shift/su_mean 0.000
_refine_ls_structure_factor_coef Fsqd
_refine_ls_weighting_details 'calc w=1/[\s^2^(Fo^2^)+(0.0575P)^2^+0.0865P] where P=(Fo^2^+2Fc^2^)/3'
_refine_ls_weighting_scheme calc
_refine_ls_wR_factor_gt 0.0877
_refine_ls_wR_factor_ref 0.0903
_reflns_number_gt 3513
_reflns_number_total 3784
_reflns_threshold_expression I>2\s(I)
_cod_data_source_file hb7661sup1.cif
_cod_data_source_block I
_cod_database_code 2242255

loop_
_symmetry_equiv_pos_as_xyz
'x, y, z'
'x+1/2, -y+1/2, -z'
'-x, y+1/2, -z+1/2'
'-x+1/2, -y, z+1/2'

loop_
_atom_site_type_symbol
_atom_site_label
_atom_site_fract_x
_atom_site_fract_y
_atom_site_fract_z
_atom_site_U_iso_or_equiv
_atom_site_adp_type
_atom_site_calc_flag
_atom_site_refinement_flags
_atom_site_occupancy
_atom_site_symmetry_multiplicity
Cl Cl1 1.36000(5) 0.40110(5) 0.561115(17) 0.05229(11) Uani d . 1 1
C C7 1.10733(16) 0.54301(15) 0.64149(5) 0.0323(2) Uani d . 1 1
O O2 0.48463(15) 0.81725(15) 0.61436(5) 0.0514(3) Uani d . 1 1
O O1 0.58784(14) 0.83661(15) 0.74488(5) 0.0466(2) Uani d . 1 1
C C5 1.0114(2) 0.5438(2) 0.53283(6) 0.0423(3) Uani d . 1 1
C C6 1.14176(18) 0.50392(15) 0.57981(5) 0.0355(2) Uani d . 1 1
C C8 0.93314(16) 0.62745(14) 0.65401(5) 0.0298(2) Uani d . 1 1
N N1 0.86151(14) 0.68187(13) 0.71209(4) 0.03287(18) Uani d . 1 1
C C9 0.95746(17) 0.65986(15) 0.76993(5) 0.0309(2) Uani d . 1 1
C C14 0.8529(2) 0.58710(17) 0.81830(6) 0.0400(3) Uani d . 1 1
C C13 0.9437(3) 0.5724(2) 0.87499(6) 0.0502(3) Uani d . 1 1
H H13 0.8757 0.5247 0.9080 0.060 Uiso calc R 1 1
C C12 1.1351(3) 0.6281(2) 0.88297(6) 0.0539(4) Uani d . 1 1
C C3 0.79945(17) 0.66972(16) 0.60753(5) 0.0339(2) Uani d . 1 1
C C4 0.8377(2) 0.62747(18) 0.54664(6) 0.0417(3) Uani d . 1 1
C C2 0.63341(17) 0.75880(16) 0.63578(6) 0.0366(2) Uani d . 1 1
C C1 0.68398(16) 0.76703(16) 0.70553(6) 0.0348(2) Uani d . 1 1
C C11 1.2390(2) 0.6983(2) 0.83442(6) 0.0456(3) Uani d . 1 1
C C10 1.15006(18) 0.71514(15) 0.77716(5) 0.0350(2) Uani d . 1 1
H H5 1.042(3) 0.510(2) 0.4916(9) 0.056(5) Uiso d . 1 1
H H4 0.739(3) 0.659(2) 0.5147(9) 0.050(5) Uiso d . 1 1
H H10 1.219(3) 0.768(2) 0.7437(8) 0.041(4) Uiso d . 1 1
H H11 1.369(3) 0.735(2) 0.8379(9) 0.054(5) Uiso d . 1 1
H H12 1.195(4) 0.618(3) 0.9210(11) 0.081(7) Uiso d . 1 1
H H14 0.724(3) 0.548(3) 0.8112(9) 0.056(5) Uiso d . 1 1
H H7 1.195(3) 0.509(2) 0.6711(8) 0.038(4) Uiso d . 1 1

loop_
_atom_site_aniso_label
_atom_site_aniso_U_11
_atom_site_aniso_U_22
_atom_site_aniso_U_33
_atom_site_aniso_U_12
_atom_site_aniso_U_13
_atom_site_aniso_U_23
Cl1 0.04536(17) 0.0669(2) 0.04463(17) 0.01248(15) 0.01136(13) -0.00487(15)
C7 0.0316(5) 0.0373(5) 0.0281(4) 0.0001(4) 0.0017(4) 0.0021(4)
O2 0.0373(4) 0.0633(6) 0.0536(6) 0.0104(4) -0.0091(4) -0.0017(5)
O1 0.0361(4) 0.0589(6) 0.0448(5) 0.0057(4) 0.0071(4) -0.0055(4)
C5 0.0491(7) 0.0514(7) 0.0263(5) 0.0011(5) 0.0025(4) -0.0016(5)
C6 0.0352(5) 0.0391(5) 0.0324(5) 0.0011(4) 0.0071(4) -0.0003(4)
C8 0.0299(4) 0.0330(5) 0.0265(4) -0.0031(4) 0.0022(3) 0.0008(4)
N1 0.0281(4) 0.0435(5) 0.0270(4) 0.0015(4) 0.0026(3) -0.0012(3)
C9 0.0354(5) 0.0315(5) 0.0260(4) 0.0013(4) 0.0026(4) -0.0002(4)
C14 0.0468(7) 0.0381(5) 0.0353(5) -0.0017(5) 0.0102(5) 0.0016(4)
C13 0.0712(9) 0.0490(7) 0.0305(6) 0.0122(7) 0.0121(6) 0.0080(5)
C12 0.0714(9) 0.0600(8) 0.0303(5) 0.0256(8) -0.0083(6) -0.0015(5)
C3 0.0328(5) 0.0384(5) 0.0305(5) -0.0006(4) -0.0017(4) 0.0013(4)
C4 0.0463(6) 0.0490(6) 0.0299(5) 0.0021(5) -0.0053(5) 0.0005(5)
C2 0.0313(5) 0.0400(5) 0.0385(5) -0.0019(4) -0.0019(4) 0.0001(4)
C1 0.0280(5) 0.0393(5) 0.0372(5) -0.0014(4) 0.0017(4) -0.0001(4)
C11 0.0453(7) 0.0527(7) 0.0388(6) 0.0106(6) -0.0109(5) -0.0067(6)
C10 0.0343(5) 0.0381(5) 0.0327(5) 0.0017(4) -0.0004(4) -0.0005(4)

loop_
_atom_type_symbol
_atom_type_description
_atom_type_scat_dispersion_real
_atom_type_scat_dispersion_imag
_atom_type_scat_source
C C 0.0033 0.0016 'International Tables Vol C Tables 4.2.6.8 and 6.1.1.4'
H H 0.0000 0.0000 'International Tables Vol C Tables 4.2.6.8 and 6.1.1.4'
N N 0.0061 0.0033 'International Tables Vol C Tables 4.2.6.8 and 6.1.1.4'
O O 0.0106 0.0060 'International Tables Vol C Tables 4.2.6.8 and 6.1.1.4'
Cl Cl 0.1484 0.1585 'International Tables Vol C Tables 4.2.6.8 and 6.1.1.4'

loop_
_geom_angle_atom_site_label_1
_geom_angle_atom_site_label_2
_geom_angle_atom_site_label_3
_geom_angle
C8 C7 C6 115.85(11)
C8 C7 H7 123.8(11)
C6 C7 H7 120.3(11)
C4 C5 C6 119.46(11)
C4 C5 H5 121.2(12)
C6 C5 H5 119.3(12)
C5 C6 C7 123.52(11)
C5 C6 Cl1 118.54(9)
C7 C6 Cl1 117.94(10)
C7 C8 C3 121.83(10)
C7 C8 N1 127.67(10)
C3 C8 N1 110.50(10)
C1 N1 C8 110.46(9)
C1 N1 C9 123.21(9)
C8 N1 C9 126.29(9)
C14 C9 C10 121.55(11)
C14 C9 N1 118.68(11)
C10 C9 N1 119.75(10)
C13 C14 C9 118.54(14)
C13 C14 H14 122.6(12)
C9 C14 H14 118.8(12)
C14 C13 C12 120.52(13)
C14 C13 H13 119.7
C12 C13 H13 119.7
C11 C12 C13 120.60(13)
C11 C12 H12 119.1(16)
C13 C12 H12 120.3(16)
C4 C3 C8 120.79(11)
C4 C3 C2 131.11(11)
C8 C3 C2 108.10(10)
C5 C4 C3 118.56(11)
C5 C4 H4 122.6(11)
C3 C4 H4 118.8(11)
O2 C2 C3 131.81(12)
O2 C2 C1 123.27(12)
C3 C2 C1 104.92(10)
O1 C1 N1 127.88(12)
O1 C1 C2 126.16(11)
N1 C1 C2 105.95(10)
C12 C11 C10 119.78(14)
C12 C11 H11 122.9(12)
C10 C11 H11 117.3(12)
C9 C10 C11 119.00(12)
C9 C10 H10 120.5(10)
C11 C10 H10 120.5(11)

loop_
_geom_bond_atom_site_label_1
_geom_bond_atom_site_label_2
_geom_bond_distance
Cl1 C6 1.7343(12)
C7 C8 1.3815(16)
C7 C6 1.3948(15)
C7 H7 0.916(17)
O2 C2 1.2039(16)
O1 C1 1.2040(15)
C5 C4 1.3816(19)
C5 C6 1.3889(18)
C5 H5 0.96(2)
C8 C3 1.3996(15)
C8 N1 1.4179(13)
N1 C1 1.3844(14)
N1 C9 1.4279(14)
C9 C14 1.3892(16)
C9 C10 1.3896(16)
C14 C13 1.384(2)
C14 H14 0.94(2)
C13 C12 1.385(3)
C13 H13 0.9300
C12 C11 1.382(2)
C12 H12 0.93(2)
C3 C4 1.3884(17)
C3 C2 1.4597(17)
C4 H4 1.00(2)
C2 C1 1.5570(17)
C11 C10 1.3916(17)
C11 H11 0.93(2)
C10 H10 0.956(17)

loop_
_geom_hbond_atom_site_label_D
_geom_hbond_atom_site_label_H
_geom_hbond_atom_site_label_A
_geom_hbond_site_symmetry_A
_geom_hbond_distance_DH
_geom_hbond_distance_HA
_geom_hbond_distance_DA
_geom_hbond_angle_DHA
C10 H10 O1 1_655 0.956(17) 2.572(18) 3.2063(16) 124.0(13)

loop_
_geom_torsion_atom_site_label_1
_geom_torsion_atom_site_label_2
_geom_torsion_atom_site_label_3
_geom_torsion_atom_site_label_4
_geom_torsion
C4 C5 C6 C7 0.4(2)
C4 C5 C6 Cl1 -179.26(11)
C8 C7 C6 C5 -0.69(19)
C8 C7 C6 Cl1 178.95(8)
C6 C7 C8 C3 0.44(17)
C6 C7 C8 N1 179.89(11)
C7 C8 N1 C1 178.11(11)
C3 C8 N1 C1 -2.38(13)
C7 C8 N1 C9 0.14(18)
C3 C8 N1 C9 179.64(11)
C1 N1 C9 C14 52.94(16)
C8 N1 C9 C14 -129.33(12)
C1 N1 C9 C10 -125.42(12)
C8 N1 C9 C10 52.31(16)
C10 C9 C14 C13 0.92(19)
N1 C9 C14 C13 -177.41(11)
C9 C14 C13 C12 -0.4(2)
C14 C13 C12 C11 -0.4(2)
C7 C8 C3 C4 0.11(18)
N1 C8 C3 C4 -179.42(11)
C7 C8 C3 C2 -179.43(10)
N1 C8 C3 C2 1.03(13)
C6 C5 C4 C3 0.2(2)
C8 C3 C4 C5 -0.45(19)
C2 C3 C4 C5 178.98(13)
C4 C3 C2 O2 1.2(2)
C8 C3 C2 O2 -179.36(14)
C4 C3 C2 C1 -178.96(13)
C8 C3 C2 C1 0.52(13)
C8 N1 C1 O1 -176.24(13)
C9 N1 C1 O1 1.80(19)
C8 N1 C1 C2 2.58(12)
C9 N1 C1 C2 -179.37(10)
O2 C2 C1 O1 -3.1(2)
C3 C2 C1 O1 176.95(12)
O2 C2 C1 N1 178.00(12)
C3 C2 C1 N1 -1.90(12)
C13 C12 C11 C10 0.8(2)
C14 C9 C10 C11 -0.56(18)
N1 C9 C10 C11 177.75(11)
C12 C11 C10 C9 -0.30(19)

_cod_database_fobs_code 2242255
